data_1548511
loop_
_publ_author_name
'Cao, Jia-Qing'
'Tian, Hai-Yan'
'Li, Man-Mei'
'Zhang, Wei'
'Wang, Ying'
'Wang, Lei'
'Ye, Wen-Cai'

_publ_section_title
;
 Rearranged Phloroglucinol-Monoterpenoid Adducts from Callistemon rigidus
;
_journal_name_full 'Journal of Natural Products'
_journal_paper_doi 10.1021/acs.jnatprod.7b00606
_journal_year 2017
_chemical_absolute_configuration ad
_chemical_formula_moiety 'C22 H30 O4'
_chemical_formula_sum 'C22 H30 O4'
_chemical_formula_weight 358.46
_space_group_crystal_system orthorhombic
_space_group_IT_number 19
_space_group_name_Hall 'P 2ac 2ab'
_space_group_name_H-M_alt 'P 21 21 21'
_symmetry_space_group_name_Hall 'P 2ac 2ab'
_symmetry_space_group_name_H-M 'P 21 21 21'
_atom_sites_solution_hydrogens geom
_atom_sites_solution_primary direct
_audit_creation_date 2017-03-19
_audit_creation_method
;
Olex2 1.2
(compiled 2017.01.04 svn.r3372 for OlexSys, GUI svn.r5289)
;
_cell_angle_alpha 90.0
_cell_angle_beta 90.0
_cell_angle_gamma 90.0
_cell_formula_units_Z 4
_cell_length_a 8.87979(13)
_cell_length_b 12.7869(2)
_cell_length_c 17.5805(3)
_cell_measurement_reflns_used 8050
_cell_measurement_temperature 173.0(10)
_cell_measurement_theta_max 62.8090
_cell_measurement_theta_min 3.4570
_cell_volume 1996.18(5)
_computing_cell_refinement 'CrysAlis PRO '
_computing_data_collection 'CrysAlis PRO '
_computing_data_reduction 'CrysAlis PRO '
_computing_molecular_graphics 'Olex2 (Dolomanov et al., 2009)'
_computing_publication_material 'Olex2 (Dolomanov et al., 2009)'
_computing_structure_refinement 'XH (Sheldrick, 2008)'
_computing_structure_solution 'SIR2004 (Burla et al., 2007)'
_diffrn_ambient_environment N~2~
_diffrn_ambient_temperature 173.0(10)
_diffrn_detector 'CCD plate'
_diffrn_detector_area_resol_mean 16.0288
_diffrn_detector_type Sapphire3
_diffrn_measured_fraction_theta_full 0.998
_diffrn_measured_fraction_theta_max 0.998
_diffrn_measurement_details
;
#__ type_ start__ end____ width___ exp.time_
  1 omega -109.00  -57.00   1.0000    1.0000
omega____ theta____ kappa____ phi______ frames
    -      -33.1184 -178.0000  -30.0000 52

#__ type_ start__ end____ width___ exp.time_
  2 omega   32.00  110.00   1.0000    1.0000
omega____ theta____ kappa____ phi______ frames
    -       33.1184 -178.0000  -30.0000 78

#__ type_ start__ end____ width___ exp.time_
  3 omega    8.00  106.00   1.0000    1.0000
omega____ theta____ kappa____ phi______ frames
    -       33.1184   38.0000   30.0000 98

#__ type_ start__ end____ width___ exp.time_
  4 omega   18.00   69.00   1.0000    1.1500
omega____ theta____ kappa____ phi______ frames
    -       90.5000  -30.0000 -150.0000 51

#__ type_ start__ end____ width___ exp.time_
  5 omega   19.00   83.00   1.0000    1.1500
omega____ theta____ kappa____ phi______ frames
    -       90.5000  -95.0000   90.0000 64

#__ type_ start__ end____ width___ exp.time_
  6 omega   18.00   69.00   1.0000    1.1500
omega____ theta____ kappa____ phi______ frames
    -       90.5000  -30.0000   90.0000 51

#__ type_ start__ end____ width___ exp.time_
  7 omega   19.00   83.00   1.0000    1.1500
omega____ theta____ kappa____ phi______ frames
    -       90.5000  -95.0000  -90.0000 64

#__ type_ start__ end____ width___ exp.time_
  8 omega   18.00   69.00   1.0000    1.1500
omega____ theta____ kappa____ phi______ frames
    -       90.5000  -30.0000 -120.0000 51

#__ type_ start__ end____ width___ exp.time_
  9 omega   64.00  159.00   1.0000    1.1500
omega____ theta____ kappa____ phi______ frames
    -       90.5000   71.0000 -161.1961 95

#__ type_ start__ end____ width___ exp.time_
 10 omega   79.00  163.00   1.0000    1.1500
omega____ theta____ kappa____ phi______ frames
    -       90.5000  111.0000  120.0000 84

#__ type_ start__ end____ width___ exp.time_
 11 omega   18.00   90.00   1.0000    1.1500
omega____ theta____ kappa____ phi______ frames
    -       90.5000 -111.0000  -30.0000 72

#__ type_ start__ end____ width___ exp.time_
 12 omega   69.00  159.00   1.0000    1.1500
omega____ theta____ kappa____ phi______ frames
    -       90.5000   61.0000 -180.0000 90

#__ type_ start__ end____ width___ exp.time_
 13 omega   18.00   90.00   1.0000    1.1500
omega____ theta____ kappa____ phi______ frames
    -       90.5000 -111.0000    0.0000 72

#__ type_ start__ end____ width___ exp.time_
 14 omega   19.00   83.00   1.0000    1.1500
omega____ theta____ kappa____ phi______ frames
    -       90.5000  -95.0000   60.0000 64

#__ type_ start__ end____ width___ exp.time_
 15 omega   69.00  159.00   1.0000    1.1500
omega____ theta____ kappa____ phi______ frames
    -       90.5000   61.0000 -120.0000 90

#__ type_ start__ end____ width___ exp.time_
 16 omega   18.00   69.00   1.0000    1.1500
omega____ theta____ kappa____ phi______ frames
    -       90.5000  -30.0000   60.0000 51

#__ type_ start__ end____ width___ exp.time_
 17 omega   19.00   77.00   1.0000    1.1500
omega____ theta____ kappa____ phi______ frames
    -       90.5000  -45.0000 -150.0000 58

#__ type_ start__ end____ width___ exp.time_
 18 omega   19.00   92.00   1.0000    1.1500
omega____ theta____ kappa____ phi______ frames
    -       90.5000 -118.0000  -71.0000 73

#__ type_ start__ end____ width___ exp.time_
 19 omega   20.00  121.00   1.0000    1.1500
omega____ theta____ kappa____ phi______ frames
    -       90.5000  -77.0000  -60.0000 101

#__ type_ start__ end____ width___ exp.time_
 20 omega    3.00  103.00   1.0000    1.0000
omega____ theta____ kappa____ phi______ frames
    -       33.1184   77.0000  120.0000 100

#__ type_ start__ end____ width___ exp.time_
 21 omega   35.00  109.00   1.0000    1.0000
omega____ theta____ kappa____ phi______ frames
    -       33.1184  178.0000  120.0000 74

#__ type_ start__ end____ width___ exp.time_
 22 omega    3.00  103.00   1.0000    1.0000
omega____ theta____ kappa____ phi______ frames
    -       33.1184   77.0000   60.0000 100

#__ type_ start__ end____ width___ exp.time_
 23 omega    3.00  103.00   1.0000    1.0000
omega____ theta____ kappa____ phi______ frames
    -       33.1184   77.0000 -120.0000 100

#__ type_ start__ end____ width___ exp.time_
 24 omega   69.00   98.00   1.0000    1.1500
omega____ theta____ kappa____ phi______ frames
    -       90.5000   61.0000    0.0000 29
;
_diffrn_measurement_device 'four-circle diffractometer'
_diffrn_measurement_device_type 'multiwire proportional'
_diffrn_measurement_method 'phi and omega scans'
_diffrn_orient_matrix_UB_11 0.0230073000
_diffrn_orient_matrix_UB_12 -0.0564671000
_diffrn_orient_matrix_UB_13 -0.0765061000
_diffrn_orient_matrix_UB_21 0.0860887000
_diffrn_orient_matrix_UB_22 -0.0882442000
_diffrn_orient_matrix_UB_23 0.0410531000
_diffrn_orient_matrix_UB_31 -0.1487536000
_diffrn_orient_matrix_UB_32 -0.0595984000
_diffrn_orient_matrix_UB_33 0.0119058000
_diffrn_radiation_monochromator graphite
_diffrn_radiation_probe x-ray
_diffrn_radiation_type CuK\a
_diffrn_radiation_wavelength 1.54178
_diffrn_reflns_av_R_equivalents 0.0389
_diffrn_reflns_av_unetI/netI 0.0232
_diffrn_reflns_Laue_measured_fraction_full 0.998
_diffrn_reflns_Laue_measured_fraction_max 0.998
_diffrn_reflns_limit_h_max 9
_diffrn_reflns_limit_h_min -10
_diffrn_reflns_limit_k_max 12
_diffrn_reflns_limit_k_min -14
_diffrn_reflns_limit_l_max 20
_diffrn_reflns_limit_l_min -20
_diffrn_reflns_number 16098
_diffrn_reflns_point_group_measured_fraction_full 0.997
_diffrn_reflns_point_group_measured_fraction_max 0.997
_diffrn_reflns_theta_full 62.789
_diffrn_reflns_theta_max 62.789
_diffrn_reflns_theta_min 5.031
_diffrn_source 'sealed X-ray tube'
_diffrn_source_type 'Enhance Ultra (Cu) X-ray Source'
_exptl_absorpt_coefficient_mu 0.644
_exptl_absorpt_correction_T_max 1.00000
_exptl_absorpt_correction_T_min 0.38401
_exptl_absorpt_correction_type multi-scan
_exptl_absorpt_process_details 'SADABS (Sheldrick, 2004)'
_exptl_crystal_colour colorless
_exptl_crystal_density_diffrn 1.193
_exptl_crystal_description blocks
_exptl_crystal_F_000 776
_exptl_crystal_size_max 0.41
_exptl_crystal_size_mid 0.31
_exptl_crystal_size_min 0.22
_refine_diff_density_max 0.180
_refine_diff_density_min -0.130
_refine_diff_density_rms 0.031
_refine_ls_abs_structure_details
;
 Flack x determined using 1242 quotients [(I+)-(I-)]/[(I+)+(I-)]
 (Parsons, Flack and Wagner, Acta Cryst. B69 (2013) 249-259).
;
_refine_ls_abs_structure_Flack 0.00(11)
_refine_ls_extinction_coef 0.0036(5)
_refine_ls_extinction_expression Fc^*^=kFc[1+0.001xFc^2^\l^3^/sin(2\q)]^-1/4^
_refine_ls_extinction_method 'SHELXL-2016/4 (Sheldrick 2016)'
_refine_ls_goodness_of_fit_ref 1.042
_refine_ls_hydrogen_treatment constr
_refine_ls_matrix_type full
_refine_ls_number_parameters 243
_refine_ls_number_reflns 3194
_refine_ls_number_restraints 0
_refine_ls_restrained_S_all 1.042
_refine_ls_R_factor_all 0.0347
_refine_ls_R_factor_gt 0.0330
_refine_ls_shift/su_max 0.000
_refine_ls_shift/su_mean 0.000
_refine_ls_structure_factor_coef Fsqd
_refine_ls_weighting_details 'w=1/[\s^2^(Fo^2^)+(0.0469P)^2^+0.4375P] where P=(Fo^2^+2Fc^2^)/3'
_refine_ls_weighting_scheme calc
_refine_ls_wR_factor_gt 0.0846
_refine_ls_wR_factor_ref 0.0865
_reflns_Friedel_coverage 0.730
_reflns_Friedel_fraction_full 0.995
_reflns_Friedel_fraction_max 0.995
_reflns_number_gt 3058
_reflns_number_total 3194
_reflns_threshold_expression 'I > 2\s(I)'
_cod_data_source_file np7b00606_si_006.cif
_cod_data_source_block CAOJIAQING_CV-B-9
_cod_original_cell_volume 1996.18(6)
_cod_database_code 1548511
_shelx_shelxl_version_number 2016/4
_shelx_space_group_comment
;
The symmetry employed for this shelxl refinement is uniquely defined
by the following loop, which should always be used as a source of
symmetry information in preference to the above space-group names.
They are only intended as comments.
;
_cell_oxdiff_angle_alpha 89.934(4)
_cell_oxdiff_angle_beta 90.012(4)
_cell_oxdiff_angle_gamma 89.916(4)
_cell_oxdiff_length_a 8.8844(4)
_cell_oxdiff_length_b 12.7816(6)
_cell_oxdiff_length_c 17.5788(8)
_cell_oxdiff_measurement_reflns_used 8050
_cell_oxdiff_volume 1996.18(16)
_reflns_odcompleteness_completeness 97.44
_reflns_odcompleteness_iscentric 1
_reflns_odcompleteness_theta 63.60
_olex2_refinement_description
;
1. Fixed Uiso
 At 1.2 times of:
  All C(H) groups, All C(H,H) groups
 At 1.5 times of:
  All C(H,H,H) groups, All O(H) groups
2.a Ternary CH refined with riding coordinates:
 C8(H8), C3'(H3'), C7'(H7'), C9A(H9A1)
2.b Secondary CH2 refined with riding coordinates:
 C9(H9A,H9B), C2'(H2'1,H2'2)
2.c Aromatic/amide H refined with riding coordinates:
 C2(H2A), C6(H6), C7(H7)
2.d Idealised Me refined as rotating group:
 C4'(H4'1,H4'2,H4'3), C5'(H5'1,H5'2,H5'3), C6'(H6'1,H6'2,H6'3), C8'(H8'1,H8'2,
 H8'3), C9'(H9'1,H9'2,H9'3), C10'(H10A,H10B,H10C)
2.e Idealised tetrahedral OH refined as rotating group:
 O2(H2)
;
_olex2_submission_special_instructions 'No special instructions were received'

loop_
_space_group_symop_operation_xyz
'x, y, z'
'-x+1/2, -y, z+1/2'
'-x, y+1/2, -z+1/2'
'x+1/2, -y+1/2, -z'

loop_
_atom_site_label
_atom_site_type_symbol
_atom_site_fract_x
_atom_site_fract_y
_atom_site_fract_z
_atom_site_U_iso_or_equiv
_atom_site_adp_type
_atom_site_occupancy
_atom_site_site_symmetry_order
_atom_site_calc_flag
_atom_site_refinement_flags_posn
O1 O 0.71387(18) 0.62271(11) 0.56929(9) 0.0287(4) Uani 1 1 d .
O2 O 0.9662(2) 0.81783(13) 0.76164(9) 0.0366(4) Uani 1 1 d .
H2 H 1.007656 0.874420 0.768135 0.055 Uiso 1 1 calc GR
O3 O 1.0436(2) 1.00181(14) 0.73426(10) 0.0449(5) Uani 1 1 d .
O5 O 0.84018(18) 0.96435(12) 0.51576(9) 0.0299(4) Uani 1 1 d .
C1 C 0.7808(3) 0.71121(16) 0.59658(13) 0.0242(5) Uani 1 1 d .
C2 C 0.8449(3) 0.71973(18) 0.66812(13) 0.0265(5) Uani 1 1 d .
H2A H 0.844910 0.662757 0.701006 0.032 Uiso 1 1 calc R
C3 C 0.9091(3) 0.81353(19) 0.69041(13) 0.0280(5) Uani 1 1 d .
C4 C 0.9149(3) 0.90317(18) 0.64255(13) 0.0272(5) Uani 1 1 d .
C6 C 0.7711(3) 0.96730(19) 0.38252(14) 0.0348(6) Uani 1 1 d .
H6 H 0.779378 1.039215 0.375832 0.042 Uiso 1 1 calc R
C7 C 0.7987(3) 0.90601(19) 0.32372(14) 0.0356(6) Uani 1 1 d .
H7 H 0.812697 0.937608 0.276599 0.043 Uiso 1 1 calc R
C8 C 0.8093(3) 0.78847(18) 0.32752(13) 0.0310(5) Uani 1 1 d .
H8 H 0.711280 0.759716 0.312795 0.037 Uiso 1 1 calc R
C9 C 0.8398(3) 0.75653(18) 0.41017(13) 0.0282(5) Uani 1 1 d .
H9A H 0.831669 0.681123 0.414554 0.034 Uiso 1 1 calc R
H9B H 0.941894 0.776093 0.423618 0.034 Uiso 1 1 calc R
C1' C 0.9819(3) 0.99965(19) 0.67073(14) 0.0330(6) Uani 1 1 d .
C2' C 0.9808(3) 1.0986(2) 0.62530(15) 0.0387(6) Uani 1 1 d .
H2'1 H 0.982929 1.157952 0.659673 0.046 Uiso 1 1 calc R
H2'2 H 0.888265 1.102339 0.596135 0.046 Uiso 1 1 calc R
C3' C 1.1133(4) 1.1053(2) 0.57185(15) 0.0459(7) Uani 1 1 d .
H3' H 1.117193 1.041365 0.541209 0.055 Uiso 1 1 calc R
C4' C 1.2610(4) 1.1176(3) 0.6135(2) 0.0656(9) Uani 1 1 d .
H4'1 H 1.341626 1.122562 0.577358 0.098 Uiso 1 1 calc GR
H4'2 H 1.276996 1.058052 0.645800 0.098 Uiso 1 1 calc GR
H4'3 H 1.258105 1.179920 0.643926 0.098 Uiso 1 1 calc GR
C5' C 1.0910(6) 1.1991(3) 0.5187(2) 0.0818(12) Uani 1 1 d .
H5'1 H 1.079690 1.261642 0.548424 0.123 Uiso 1 1 calc GR
H5'2 H 1.002249 1.188545 0.488466 0.123 Uiso 1 1 calc GR
H5'3 H 1.176934 1.205956 0.485986 0.123 Uiso 1 1 calc GR
C6' C 0.5777(3) 0.9732(2) 0.48387(16) 0.0396(6) Uani 1 1 d .
H6'1 H 0.554721 0.949593 0.534381 0.059 Uiso 1 1 calc GR
H6'2 H 0.499908 0.950815 0.449621 0.059 Uiso 1 1 calc GR
H6'3 H 0.583741 1.048178 0.483439 0.059 Uiso 1 1 calc GR
C7' C 0.9277(3) 0.7470(2) 0.27108(14) 0.0364(6) Uani 1 1 d .
H7' H 1.020683 0.786735 0.279184 0.044 Uiso 1 1 calc R
C8' C 0.8789(4) 0.7641(3) 0.18864(15) 0.0547(8) Uani 1 1 d .
H8'1 H 0.957120 0.740577 0.155045 0.082 Uiso 1 1 calc GR
H8'2 H 0.860551 0.837178 0.180257 0.082 Uiso 1 1 calc GR
H8'3 H 0.788412 0.725297 0.178850 0.082 Uiso 1 1 calc GR
C9' C 0.9646(4) 0.6317(2) 0.28226(17) 0.0564(8) Uani 1 1 d .
H9'1 H 0.873533 0.591349 0.280064 0.085 Uiso 1 1 calc GR
H9'2 H 1.011680 0.621997 0.330914 0.085 Uiso 1 1 calc GR
H9'3 H 1.031937 0.608979 0.242839 0.085 Uiso 1 1 calc GR
C10' C 0.6983(3) 0.53639(18) 0.62060(14) 0.0327(6) Uani 1 1 d .
H10A H 0.796158 0.510285 0.633873 0.049 Uiso 1 1 calc GR
H10B H 0.641099 0.481897 0.596573 0.049 Uiso 1 1 calc GR
H10C H 0.647045 0.559130 0.665760 0.049 Uiso 1 1 calc GR
C4A C 0.8479(2) 0.88853(17) 0.57026(13) 0.0249(5) Uani 1 1 d .
C5A C 0.7273(3) 0.92753(17) 0.45883(14) 0.0288(5) Uani 1 1 d .
C9A C 0.7308(3) 0.80748(17) 0.46590(12) 0.0252(5) Uani 1 1 d .
H9A1 H 0.629373 0.778510 0.459587 0.030 Uiso 1 1 calc R
C9B C 0.7819(3) 0.79631(17) 0.54705(12) 0.0248(5) Uani 1 1 d .

loop_
_atom_site_aniso_label
_atom_site_aniso_U_11
_atom_site_aniso_U_22
_atom_site_aniso_U_33
_atom_site_aniso_U_23
_atom_site_aniso_U_13
_atom_site_aniso_U_12
O1 0.0330(8) 0.0234(8) 0.0298(8) 0.0025(7) -0.0014(7) -0.0044(7)
O2 0.0455(11) 0.0380(10) 0.0264(8) 0.0013(7) -0.0073(8) -0.0046(8)
O3 0.0573(12) 0.0420(10) 0.0356(10) -0.0037(8) -0.0152(9) -0.0107(9)
O5 0.0327(8) 0.0243(8) 0.0328(9) 0.0052(7) -0.0095(7) -0.0052(7)
C1 0.0209(10) 0.0220(10) 0.0296(11) 0.0007(9) 0.0032(9) 0.0006(9)
C2 0.0265(11) 0.0267(11) 0.0262(11) 0.0050(9) 0.0025(9) 0.0020(9)
C3 0.0238(11) 0.0341(12) 0.0262(11) -0.0006(10) -0.0010(9) 0.0036(10)
C4 0.0259(11) 0.0263(11) 0.0294(12) -0.0001(10) -0.0034(9) 0.0020(9)
C6 0.0389(14) 0.0291(12) 0.0364(14) 0.0098(11) -0.0063(11) -0.0038(11)
C7 0.0376(13) 0.0397(14) 0.0294(13) 0.0119(11) -0.0066(11) -0.0049(11)
C8 0.0270(12) 0.0374(13) 0.0285(12) 0.0019(10) -0.0042(10) -0.0071(10)
C9 0.0295(11) 0.0279(11) 0.0271(12) 0.0020(9) -0.0035(10) -0.0022(10)
C1' 0.0318(13) 0.0310(13) 0.0362(13) -0.0037(11) -0.0047(11) -0.0008(10)
C2' 0.0457(15) 0.0291(13) 0.0414(14) -0.0048(11) -0.0103(12) 0.0001(11)
C3' 0.0671(19) 0.0372(14) 0.0333(13) -0.0009(12) 0.0001(13) -0.0036(14)
C4' 0.055(2) 0.077(2) 0.065(2) 0.0078(19) 0.0117(17) -0.0133(18)
C5' 0.116(3) 0.065(2) 0.064(2) 0.0300(19) -0.004(2) -0.015(2)
C6' 0.0331(13) 0.0331(13) 0.0526(16) 0.0047(12) -0.0033(12) 0.0027(11)
C7' 0.0323(13) 0.0475(15) 0.0294(12) -0.0024(11) -0.0010(11) -0.0081(11)
C8' 0.0520(18) 0.081(2) 0.0308(14) 0.0006(15) 0.0013(13) -0.0076(16)
C9' 0.077(2) 0.0520(18) 0.0405(16) -0.0096(14) 0.0108(16) 0.0079(17)
C10' 0.0402(14) 0.0229(11) 0.0349(13) 0.0072(10) 0.0022(11) -0.0054(10)
C4A 0.0221(11) 0.0242(11) 0.0286(11) 0.0051(9) -0.0020(9) 0.0007(9)
C5A 0.0285(12) 0.0268(12) 0.0311(12) 0.0032(9) -0.0092(10) -0.0028(9)
C9A 0.0237(11) 0.0248(11) 0.0270(11) 0.0039(9) -0.0038(9) -0.0048(9)
C9B 0.0211(10) 0.0265(11) 0.0268(11) 0.0010(9) -0.0012(9) -0.0009(9)

loop_
_atom_type_symbol
_atom_type_description
_atom_type_scat_dispersion_real
_atom_type_scat_dispersion_imag
_atom_type_scat_source
C C 0.0181 0.0091 'International Tables Vol C Tables 4.2.6.8 and 6.1.1.4'
H H 0.0000 0.0000 'International Tables Vol C Tables 4.2.6.8 and 6.1.1.4'
O O 0.0492 0.0322 'International Tables Vol C Tables 4.2.6.8 and 6.1.1.4'

loop_
_geom_angle_atom_site_label_1
_geom_angle_atom_site_label_2
_geom_angle_atom_site_label_3
_geom_angle
C1 O1 C10' 117.35(17)
C4A O5 C5A 106.29(16)
O1 C1 C2 124.29(19)
O1 C1 C9B 115.51(19)
C2 C1 C9B 120.2(2)
C3 C2 C1 119.6(2)
O2 C3 C2 116.8(2)
O2 C3 C4 120.1(2)
C2 C3 C4 123.1(2)
C3 C4 C1' 119.7(2)
C4A C4 C3 114.2(2)
C4A C4 C1' 126.1(2)
C7 C6 C5A 123.5(2)
C6 C7 C8 124.7(2)
C7 C8 C9 108.6(2)
C7 C8 C7' 111.0(2)
C9 C8 C7' 113.5(2)
C9A C9 C8 112.56(19)
O3 C1' C4 120.3(2)
O3 C1' C2' 117.6(2)
C4 C1' C2' 122.2(2)
C1' C2' C3' 112.1(2)
C2' C3' C4' 112.4(2)
C2' C3' C5' 108.9(3)
C4' C3' C5' 109.1(3)
C8' C7' C8 111.6(2)
C9' C7' C8 113.4(2)
C9' C7' C8' 108.8(2)
O5 C4A C4 123.88(19)
O5 C4A C9B 112.24(19)
C9B C4A C4 123.9(2)
O5 C5A C6' 105.79(19)
O5 C5A C9A 104.29(17)
C6 C5A O5 108.77(19)
C6 C5A C6' 111.0(2)
C6 C5A C9A 114.1(2)
C6' C5A C9A 112.2(2)
C9 C9A C5A 112.8(2)
C9B C9A C9 112.18(18)
C9B C9A C5A 100.21(18)
C1 C9B C9A 131.7(2)
C4A C9B C1 119.1(2)
C4A C9B C9A 109.14(18)

loop_
_geom_bond_atom_site_label_1
_geom_bond_atom_site_label_2
_geom_bond_distance
O1 C1 1.365(3)
O1 C10' 1.432(3)
O2 C3 1.352(3)
O3 C1' 1.244(3)
O5 C4A 1.365(3)
O5 C5A 1.493(3)
C1 C2 1.385(3)
C1 C9B 1.394(3)
C2 C3 1.385(3)
C3 C4 1.423(3)
C4 C1' 1.456(3)
C4 C4A 1.416(3)
C6 C7 1.320(4)
C6 C5A 1.486(3)
C7 C8 1.507(3)
C8 C9 1.533(3)
C8 C7' 1.540(4)
C9 C9A 1.523(3)
C1' C2' 1.497(4)
C2' C3' 1.508(4)
C3' C4' 1.510(5)
C3' C5' 1.533(4)
C6' C5A 1.517(4)
C7' C8' 1.528(4)
C7' C9' 1.523(4)
C4A C9B 1.379(3)
C5A C9A 1.540(3)
C9A C9B 1.504(3)
